data_5000248
loop_
_publ_author_name
'Djura, Peter'
'Stierle, Donald B.'
'Sullivan, Brian'
'Faulkner, D. John'
'Arnold, Edward V.'
'Clardy, Jon'

_publ_section_title
;
 Some metabolites of the marine sponges Smenospongia aurea and Smenospongia
 (Polyfibrospongia) echina
;
_journal_issue 8
_journal_name_full 'Journal of Organic Chemistry'
_journal_page_first 1435
_journal_page_last 1441}
_journal_paper_doi 10.1021/jo01296a019
_journal_volume 45
_journal_year 1980
_chemical_formula_sum 'C23 H31 Br O3'
_space_group_IT_number 4
_symmetry_cell_setting monoclinic
_symmetry_space_group_name_Hall 'P 2yb'
_symmetry_space_group_name_H-M 'P 1 21 1'
_cell_angle_alpha 90
_cell_angle_beta 100.42(3)
_cell_angle_gamma 90
_cell_formula_units_Z 2
_cell_length_a 8.545(3)
_cell_length_b 10.639(5)
_cell_length_c 11.994(5)
_cod_original_sg_symbol_H-M 'P 21'
_cod_original_formula_sum 'C23 H31 Br1 O3'
_cod_database_code 5000248

loop_
_symmetry_equiv_pos_site_id
_symmetry_equiv_pos_as_xyz
1 x,y,z
2 -x,1/2+y,-z

loop_
_atom_site_label
_atom_site_type_symbol
_atom_site_fract_x
_atom_site_fract_y
_atom_site_fract_z
Br1 Br -0.12440 0.00000 -0.29960
C1 C 0.53050 0.36200 -0.06890
C2 C 0.68330 0.36850 -0.11580
C3 C 0.66070 0.43870 -0.22460
C4 C 0.52380 0.38490 -0.31980
C5 C 0.36960 0.37320 -0.26740
C6 C 0.28990 0.49900 -0.25780
C7 C 0.13390 0.48890 -0.21320
C8 C 0.14660 0.42200 -0.10290
C9 C 0.23330 0.29410 -0.10540
C10 C 0.39260 0.30470 -0.15190
C11 C 0.11570 0.21200 -0.18670
C12 C 0.18810 0.09400 -0.22070
C13 C 0.10020 -0.01080 -0.26900
C14 C 0.17090 -0.11830 -0.29780
C15 C 0.33470 -0.12630 -0.28530
C16 C 0.42590 -0.02450 -0.23870
C17 C 0.35480 0.08190 -0.20890
C18 C 0.50260 0.47290 -0.41870
C19 C 0.57630 0.25740 -0.36080
C20 C 0.20930 0.51310 -0.00560
C21 C 0.25910 0.23110 0.00880
O1 O 0.07870 -0.22310 -0.33710
O2 O 0.45280 0.17620 -0.16150
C22 C 0.00990 -0.22950 -0.44820
C23 C -0.09760 -0.33970 -0.46880
O3 O 0.03590 -0.15970 -0.51810
H1 H 0.56300 0.30300 -0.00400
H2 H 0.48100 0.43800 -0.05600
H3 H 0.77100 0.40500 -0.05500
H4 H 0.72100 0.27700 -0.12900
H5 H 0.63500 0.52500 -0.19900
H6 H 0.76700 0.43900 -0.24600
H7 H 0.30700 0.32600 -0.31500
H8 H 0.37100 0.55300 -0.19800
H9 H 0.26900 0.53900 -0.33800
H10 H 0.08500 0.44600 -0.26400
H11 H 0.07800 0.57600 -0.22200
H12 H 0.06200 0.48400 -0.07400
H13 H 0.01600 0.18500 -0.14500
H14 H 0.07100 0.26100 -0.26100
H15 H 0.37400 -0.21900 -0.24700
H16 H 0.54600 -0.03200 -0.22300
H17 H 0.40900 0.44200 -0.47900
H18 H 0.59700 0.48100 -0.45100
H19 H 0.46700 0.55900 -0.39300
H20 H 0.48400 0.22000 -0.42500
H21 H 0.68400 0.27100 -0.39600
H22 H 0.60100 0.19300 -0.29000
H23 H 0.13200 0.59400 -0.00900
H24 H 0.22300 0.46800 0.07400
H25 H 0.32800 0.54900 -0.01700
H26 H 0.28100 0.14500 0.00900
H27 H -0.03800 -0.42200 -0.44700
H28 H -0.14800 -0.34400 -0.55100
H29 H -0.18500 -0.33400 -0.42200

loop_
_atom_type_symbol
_atom_type_radius_bond
C 0.68
H 0.23
Br 1.21
O 0.68
